data_2223366
loop_
_publ_author_name
'Lv, Lu-Ping'
'Yu, Wen-Bo'
'Tan, Ying'
'Zhang, Yong-Zhao'
'Hu, Xian-Chao'

_publ_section_title
;
 <i>N</i>'-(4-Hydroxy-3-methoxybenzylidene)acetohydrazide monohydrate
;
_journal_coeditor_code FB2165
_journal_issue 10
_journal_name_full 'Acta Crystallographica Section E'
_journal_page_first o2514
_journal_paper_doi 10.1107/S1600536809037489
_journal_volume 65
_journal_year 2009
_chemical_formula_iupac 'C10 H12 N2 O3, H2 O'
_chemical_formula_moiety 'C10 H12 N2 O3, H2 O'
_chemical_formula_sum 'C10 H14 N2 O4'
_chemical_formula_weight 226.23
_chemical_melting_point_gt 492
_chemical_melting_point_lt 494
_chemical_name_systematic
;
<i>N</i>'-(4-Hydroxy-3-methoxybenzylidene)acetohydrazide monohydrate
;
_space_group_IT_number 61
_symmetry_cell_setting orthorhombic
_symmetry_space_group_name_Hall '-P 2ac 2ab'
_symmetry_space_group_name_H-M 'P b c a'
_atom_sites_solution_hydrogens difmap
_atom_sites_solution_primary direct
_atom_sites_solution_secondary difmap
_audit_creation_method SHELXL-97
_cell_angle_alpha 90.00
_cell_angle_beta 90.00
_cell_angle_gamma 90.00
_cell_formula_units_Z 8
_cell_length_a 7.892(2)
_cell_length_b 16.374(5)
_cell_length_c 18.334(6)
_cell_measurement_reflns_used 2085
_cell_measurement_temperature 223(2)
_cell_measurement_theta_max 25.0
_cell_measurement_theta_min 2.2
_cell_volume 2369.2(12)
_computing_cell_refinement 'SAINT (Bruker, 2002)'
_computing_data_collection 'SMART (Bruker, 2002)'
_computing_data_reduction 'SAINT (Bruker, 2002)'
_computing_molecular_graphics 'SHELXTL (Sheldrick, 2008)'
_computing_publication_material 'SHELXTL (Sheldrick, 2008)'
_computing_structure_refinement 'SHELXL97 (Sheldrick, 2008)'
_computing_structure_solution 'SHELXS97 (Sheldrick, 2008)'
_diffrn_ambient_temperature 223(2)
_diffrn_measured_fraction_theta_full 0.983
_diffrn_measured_fraction_theta_max 0.983
_diffrn_measurement_device_type 'Bruker SMART CCD area-detector'
_diffrn_measurement_method '\f and \w'
_diffrn_radiation_monochromator graphite
_diffrn_radiation_source 'fine-focus sealed tube'
_diffrn_radiation_type MoK\a
_diffrn_radiation_wavelength 0.71073
_diffrn_reflns_av_R_equivalents 0.0449
_diffrn_reflns_av_sigmaI/netI 0.0333
_diffrn_reflns_limit_h_max 8
_diffrn_reflns_limit_h_min -9
_diffrn_reflns_limit_k_max 19
_diffrn_reflns_limit_k_min -19
_diffrn_reflns_limit_l_max 21
_diffrn_reflns_limit_l_min -21
_diffrn_reflns_number 11089
_diffrn_reflns_theta_full 25.40
_diffrn_reflns_theta_max 25.40
_diffrn_reflns_theta_min 2.22
_diffrn_standards_number 0
_exptl_absorpt_coefficient_mu 0.099
_exptl_absorpt_correction_T_max 0.9793
_exptl_absorpt_correction_T_min 0.9770
_exptl_absorpt_correction_type multi-scan
_exptl_absorpt_process_details '(SADABS; Bruker, 2002)'
_exptl_crystal_colour colourless
_exptl_crystal_density_diffrn 1.268
_exptl_crystal_density_method 'not measured'
_exptl_crystal_description Block
_exptl_crystal_F_000 960
_exptl_crystal_size_max 0.24
_exptl_crystal_size_mid 0.20
_exptl_crystal_size_min 0.18
_refine_diff_density_max 0.141
_refine_diff_density_min -0.185
_refine_ls_extinction_method none
_refine_ls_goodness_of_fit_ref 1.066
_refine_ls_hydrogen_treatment mixed
_refine_ls_matrix_type full
_refine_ls_number_constraints 41
_refine_ls_number_parameters 159
_refine_ls_number_reflns 2138
_refine_ls_number_restraints 1
_refine_ls_restrained_S_all 1.066
_refine_ls_R_factor_all 0.0678
_refine_ls_R_factor_gt 0.0411
_refine_ls_shift/su_max 0.000
_refine_ls_shift/su_mean 0.000
_refine_ls_structure_factor_coef Fsqd
_refine_ls_weighting_details 'calc w=1/[\s^2^(Fo^2^)+(0.0602P)^2^+0.0171P] where P=(Fo^2^+2Fc^2^)/3'
_refine_ls_weighting_scheme calc
_refine_ls_wR_factor_gt 0.1043
_refine_ls_wR_factor_ref 0.1149
_reflns_number_gt 1484
_reflns_number_total 2138
_reflns_threshold_expression I>2\s(I)
_cod_data_source_file fb2165.cif
_cod_data_source_block I
_cod_depositor_comments
;
The following automatic conversions were performed:
'_symmetry_cell_setting' value 'Orthorhombic' changed to 'orthorhombic'
according to '/home/saulius/struct/CIF-dictionaries/cif_core.dic'
dictionary named 'cif_core.dic' version 2.4.1 from 2010-06-29.

Automatic conversion script
Id: cif_fix_enum 1527 2010-12-29 10:47:43Z saulius 

The following automatic conversions were performed:

'_symmetry_cell_setting' value 'Orthorhombic' changed to
'orthorhombic' according to
/home/saulius/struct/CIF-dictionaries/cif_core.dic dictionary named
'cif_core.dic' version 2.4.1 from 2010-06-29.

Automatic conversion script
Id: cif_fix_values 1715 2011-07-08 13:25:40Z adriana 
;
_cod_original_cell_volume 2369.3(13)
_cod_database_code 2223366
_cod_database_fobs_code 2223366

loop_
_symmetry_equiv_pos_as_xyz
'x, y, z'
'-x+1/2, -y, z+1/2'
'x+1/2, -y+1/2, -z'
'-x, y+1/2, -z+1/2'
'-x, -y, -z'
'x-1/2, y, -z-1/2'
'-x-1/2, y-1/2, z'
'x, -y-1/2, z-1/2'

loop_
_atom_site_type_symbol
_atom_site_label
_atom_site_fract_x
_atom_site_fract_y
_atom_site_fract_z
_atom_site_U_iso_or_equiv
_atom_site_adp_type
_atom_site_calc_flag
_atom_site_refinement_flags
_atom_site_occupancy
_atom_site_disorder_assembly
_atom_site_disorder_group
O O2 0.44998(15) 0.16677(8) 0.62044(7) 0.0551(4) Uani d . 1 . .
O O1 0.58987(17) 0.08238(8) 0.51886(7) 0.0548(4) Uani d . 1 . .
H H1 0.661(3) 0.0446(14) 0.4961(12) 0.082 Uiso d . 1 . .
N N2 1.03345(18) 0.42155(9) 0.73839(8) 0.0446(4) Uani d D 1 . .
H H2 1.131(2) 0.4257(11) 0.7207(10) 0.053 Uiso d D 1 . .
O O3 0.85188(16) 0.45567(8) 0.82838(7) 0.0593(4) Uani d . 1 . .
N N1 0.92032(17) 0.36650(8) 0.70786(7) 0.0414(4) Uani d . 1 . .
C C7 0.8701(2) 0.26735(10) 0.61434(9) 0.0400(4) Uani d . 1 . .
C C3 0.6871(2) 0.14216(10) 0.54766(9) 0.0404(4) Uani d . 1 . .
C C4 0.7033(2) 0.25087(10) 0.63651(9) 0.0415(4) Uani d . 1 . .
H H4 0.6540 0.2817 0.6735 0.050 Uiso calc R 1 . .
C C2 0.6124(2) 0.18899(10) 0.60350(9) 0.0399(4) Uani d . 1 . .
C C9 0.9926(2) 0.46154(11) 0.79905(10) 0.0471(5) Uani d . 1 . .
C C8 0.9721(2) 0.32982(10) 0.65066(9) 0.0427(5) Uani d . 1 . .
H H8 1.0776 0.3432 0.6315 0.051 Uiso calc R 1 . .
C C5 0.8503(2) 0.15935(11) 0.52546(9) 0.0453(5) Uani d . 1 . .
H H5 0.8992 0.1293 0.4879 0.054 Uiso calc R 1 . .
C C6 0.9417(2) 0.22132(10) 0.55890(9) 0.0452(5) Uani d . 1 . .
H H6 1.0521 0.2321 0.5440 0.054 Uiso calc R 1 . .
C C10 1.1285(3) 0.51521(13) 0.83054(11) 0.0679(6) Uani d . 1 . .
H H10A 1.2178 0.5219 0.7955 0.102 Uiso calc R 1 . .
H H10B 1.1732 0.4904 0.8739 0.102 Uiso calc R 1 . .
H H10C 1.0815 0.5676 0.8423 0.102 Uiso calc R 1 . .
C C1 0.3699(3) 0.20816(14) 0.67877(12) 0.0760(7) Uani d . 1 . .
H H1A 0.2576 0.1868 0.6854 0.114 Uiso calc R 1 . .
H H1B 0.3636 0.2654 0.6679 0.114 Uiso calc R 1 . .
H H1C 0.4342 0.2003 0.7227 0.114 Uiso calc R 1 . .
O O1W 0.75904(19) -0.03511(8) 0.45548(8) 0.0579(4) Uani d . 1 . .
H H9A 0.791(3) -0.0175(14) 0.4128(12) 0.087 Uiso d . 1 . .
H H9B 0.676(3) -0.0698(15) 0.4498(13) 0.087 Uiso d . 1 . .

loop_
_atom_site_aniso_label
_atom_site_aniso_U_11
_atom_site_aniso_U_22
_atom_site_aniso_U_33
_atom_site_aniso_U_12
_atom_site_aniso_U_13
_atom_site_aniso_U_23
O2 0.0375(8) 0.0614(9) 0.0665(9) -0.0106(6) 0.0067(7) -0.0210(6)
O1 0.0473(9) 0.0537(8) 0.0635(8) -0.0095(7) 0.0024(7) -0.0189(6)
N2 0.0254(8) 0.0517(9) 0.0566(10) -0.0096(7) 0.0013(7) -0.0094(7)
O3 0.0361(8) 0.0803(10) 0.0615(9) -0.0070(7) 0.0040(7) -0.0184(7)
N1 0.0317(9) 0.0435(8) 0.0489(9) -0.0073(6) -0.0042(7) -0.0020(7)
C7 0.0381(11) 0.0419(10) 0.0398(9) -0.0054(8) -0.0028(8) 0.0050(7)
C3 0.0413(11) 0.0396(9) 0.0402(9) -0.0029(8) -0.0045(8) 0.0004(8)
C4 0.0366(11) 0.0447(10) 0.0431(9) -0.0001(8) -0.0025(8) -0.0032(7)
C2 0.0322(10) 0.0421(10) 0.0454(10) -0.0015(8) -0.0025(8) 0.0005(8)
C9 0.0324(11) 0.0516(11) 0.0571(12) -0.0013(9) -0.0033(9) -0.0094(9)
C8 0.0339(10) 0.0473(10) 0.0469(11) -0.0060(8) 0.0008(8) 0.0020(8)
C5 0.0478(12) 0.0494(11) 0.0387(10) -0.0036(9) 0.0053(8) -0.0012(8)
C6 0.0394(11) 0.0502(11) 0.0459(10) -0.0095(8) 0.0068(8) 0.0046(8)
C10 0.0428(13) 0.0720(14) 0.0890(16) -0.0084(11) -0.0020(11) -0.0344(12)
C1 0.0428(13) 0.0937(17) 0.0913(16) -0.0117(12) 0.0174(12) -0.0392(13)
O1W 0.0526(10) 0.0591(9) 0.0620(8) -0.0126(7) 0.0080(7) -0.0117(7)

loop_
_atom_type_symbol
_atom_type_description
_atom_type_scat_dispersion_real
_atom_type_scat_dispersion_imag
_atom_type_scat_source
C C 0.0033 0.0016 'International Tables Vol C Tables 4.2.6.8 and 6.1.1.4'
H H 0.0000 0.0000 'International Tables Vol C Tables 4.2.6.8 and 6.1.1.4'
N N 0.0061 0.0033 'International Tables Vol C Tables 4.2.6.8 and 6.1.1.4'
O O 0.0106 0.0060 'International Tables Vol C Tables 4.2.6.8 and 6.1.1.4'

loop_
_geom_angle_atom_site_label_1
_geom_angle_atom_site_label_2
_geom_angle_atom_site_label_3
_geom_angle_site_symmetry_1
_geom_angle_site_symmetry_3
_geom_angle
_geom_angle_publ_flag
C2 O2 C1 . . 117.56(14) ?
C3 O1 H1 . . 108.4(15) ?
C9 N2 N1 . . 120.09(15) ?
C9 N2 H2 . . 120.5(13) ?
N1 N2 H2 . . 119.1(13) ?
C8 N1 N2 . . 115.58(14) ?
C6 C7 C4 . . 119.35(16) ?
C6 C7 C8 . . 119.34(16) ?
C4 C7 C8 . . 121.25(16) ?
O1 C3 C5 . . 124.23(16) ?
O1 C3 C2 . . 116.17(16) ?
C5 C3 C2 . . 119.60(16) ?
C2 C4 C7 . . 120.09(16) ?
C2 C4 H4 . . 120.0 ?
C7 C4 H4 . . 120.0 ?
O2 C2 C4 . . 125.62(15) ?
O2 C2 C3 . . 114.35(14) ?
C4 C2 C3 . . 120.02(16) ?
O3 C9 N2 . . 122.85(16) ?
O3 C9 C10 . . 121.28(17) ?
N2 C9 C10 . . 115.87(17) ?
N1 C8 C7 . . 121.84(16) ?
N1 C8 H8 . . 119.1 ?
C7 C8 H8 . . 119.1 ?
C3 C5 C6 . . 120.27(16) ?
C3 C5 H5 . . 119.9 ?
C6 C5 H5 . . 119.9 ?
C7 C6 C5 . . 120.65(16) ?
C7 C6 H6 . . 119.7 ?
C5 C6 H6 . . 119.7 ?
C9 C10 H10A . . 109.5 ?
C9 C10 H10B . . 109.5 ?
H10A C10 H10B . . 109.5 ?
C9 C10 H10C . . 109.5 ?
H10A C10 H10C . . 109.5 ?
H10B C10 H10C . . 109.5 ?
O2 C1 H1A . . 109.5 ?
O2 C1 H1B . . 109.5 ?
H1A C1 H1B . . 109.5 ?
O2 C1 H1C . . 109.5 ?
H1A C1 H1C . . 109.5 ?
H1B C1 H1C . . 109.5 ?
H9A O1W H9B . . 109(2) ?

loop_
_geom_bond_atom_site_label_1
_geom_bond_atom_site_label_2
_geom_bond_site_symmetry_2
_geom_bond_distance
_geom_bond_publ_flag
O2 C2 . 1.368(2) ?
O2 C1 . 1.415(2) ?
O1 C3 . 1.351(2) ?
O1 H1 . 0.93(2) ?
N2 C9 . 1.330(2) ?
N2 N1 . 1.3868(19) ?
N2 H2 . 0.837(15) ?
O3 C9 . 1.238(2) ?
N1 C8 . 1.276(2) ?
C7 C6 . 1.386(2) ?
C7 C4 . 1.403(2) ?
C7 C8 . 1.462(2) ?
C3 C5 . 1.380(3) ?
C3 C2 . 1.408(2) ?
C4 C2 . 1.381(2) ?
C4 H4 . 0.9300 ?
C9 C10 . 1.502(3) ?
C8 H8 . 0.9300 ?
C5 C6 . 1.388(2) ?
C5 H5 . 0.9300 ?
C6 H6 . 0.9300 ?
C10 H10A . 0.9600 ?
C10 H10B . 0.9600 ?
C10 H10C . 0.9600 ?
C1 H1A . 0.9600 ?
C1 H1B . 0.9600 ?
C1 H1C . 0.9600 ?
O1W H9A . 0.87(2) ?
O1W H9B . 0.87(3) ?

loop_
_geom_hbond_atom_site_label_D
_geom_hbond_atom_site_label_H
_geom_hbond_atom_site_label_A
_geom_hbond_site_symmetry_A
_geom_hbond_distance_DH
_geom_hbond_distance_HA
_geom_hbond_distance_DA
_geom_hbond_angle_DHA
_geom_hbond_publ_flag
O1 H1 O1W . 0.93(2) 1.69(2) 2.614(2) 170(2) yes
O1W H9B O1 5_656 0.87(3) 2.19(3) 2.899(2) 139(2) yes
O1W H9B O2 5_656 0.87(3) 2.27(2) 3.0506(19) 148(2) yes
N2 H2 O3 6_657 0.837(15) 2.023(15) 2.851(2) 169.6(18) yes
O1W H9A O3 8_565 0.87(2) 1.91(2) 2.768(2) 167(2) yes
C10 H10C Cg1 4_645 0.96 2.91 3.581(3) 128.0 yes

loop_
_cod_related_entry_id
_cod_related_entry_database
_cod_related_entry_code
1 ChemSpider 26000890
